data_1528076
loop_
_publ_author_name
'Simpson, P.G.'
'Folting, K.'
'Lipscomb, W.N.'
'Dobrott, R.D.'

_publ_section_title
;
 Molecular, crystal and valence structures of iso- B18 H22
;
_journal_name_full 'Journal of Chemical Physics'
_journal_page_first 2339
_journal_page_last 2348
_journal_volume 39
_journal_year 1963
_chemical_formula_sum 'B18 H22'
_space_group_IT_number 14
_symmetry_space_group_name_Hall '-P 2ybc'
_symmetry_space_group_name_H-M 'P 1 21/c 1'
_cell_angle_alpha 90
_cell_angle_beta 109.58
_cell_angle_gamma 90
_cell_formula_units_Z 4
_cell_length_a 9.199
_cell_length_b 13.18
_cell_length_c 12.515
_cell_volume 1429.612
_citation_journal_id_ASTM JCPSA6
_cod_data_source_file Simpson_JCPSA6_1963_1669.cif
_cod_data_source_block H22B18
_cod_original_formula_sum 'H22 B18'
_cod_database_code 1528076

loop_
_symmetry_equiv_pos_as_xyz
x,y,z
-x,y+1/2,-z+1/2
-x,-y,-z
x,-y-1/2,z-1/2

loop_
_atom_site_label
_atom_site_type_symbol
_atom_site_fract_x
_atom_site_fract_y
_atom_site_fract_z
_atom_site_occupancy
_atom_site_U_iso_or_equiv
H19 H 0.433 0.15 0.022 1 0.0
H21 H 0.867 0.141 0.354 1 0.0
H4 H 0.809 0.305 0.309 1 0.0
B14 B 0.7209 0.1105 0.0645 1 0.0
H1 H 0.536 0.212 0.313 1 0.0
B6 B 0.3547 0.2284 -0.0003 1 0.0
H14 H 0.638 0.102 -0.02 1 0.0
B7 B 0.4492 0.3483 0.0352 1 0.0
H3 H 0.548 0.423 0.223 1 0.0
H18 H 0.966 0.176 0.027 1 0.0
H17 H 0.153 0.068 0.234 1 0.0
H6 H 0.245 0.213 -0.076 1 0.0
H8 H 0.732 0.423 0.093 1 0.0
B5 B 0.4344 0.1516 0.1222 1 0.0
H9 H 0.689 0.293 0.031 1 0.0
B16 B 0.9967 0.0906 0.3565 1 0.0
B8 B 0.6746 0.3541 0.1029 1 0.0
H13 H 0.911 -0.023 0.059 1 0.0
H16 H 0.07 0.087 0.44 1 0.0
B18 B 0.914 0.1583 0.0937 1 0.0
H5 H 0.381 0.089 0.138 1 0.0
H7 H 0.398 0.414 -0.014 1 0.0
B3 B 0.5485 0.3526 0.1815 1 0.0
B15 B 0.7936 0.0671 0.3143 1 0.0
B13 B 0.8821 0.0313 0.1215 1 0.0
H10 H 0.923 0.237 0.155 1 0.0
B11 B 0.7263 0.0239 0.1746 1 0.0
B9 B 0.7638 0.2317 0.1177 1 0.0
H11 H 0.637 -0.032 0.154 1 0.0
B10 B 0.6652 0.1495 0.185 1 0.0
H15 H 0.741 0.049 0.377 1 0.0
H12 H 0.947 -0.084 0.292 1 0.0
B1 B 0.5434 0.2273 0.235 1 0.0
B2 B 0.3756 0.2794 0.1299 1 0.0
H20 H 0.44 0.276 -0.035 1 0.0
H22 H 0.041 0.158 0.295 1 0.0
B17 B 0.0402 0.084 0.2281 1 0.0
B4 B 0.7196 0.281 0.2308 1 0.0
H2 H 0.276 0.298 0.162 1 0.0
B12 B 0.9187 -0.007 0.2637 1 0.0
